data_1565507
loop_
_publ_author_name
'Qi, Jing-Jing'
'Zhou, Jun-Su'
'Zhang, Yan'
'Fan, Yao-Yue'
'Zhou, Bin'
'Liu, Hong-Chun'
'Zhao, Jin-Xin'
'Yue, Jian-Min'

_publ_section_title
;
 Sublyratins A-O, Labdane-Type Diterpenoids from <i>Croton sublyratus</i>.
;
_journal_issue 11
_journal_name_full 'Journal of natural products'
_journal_page_first 2971
_journal_page_last 2980
_journal_paper_doi 10.1021/acs.jnatprod.1c00804
_journal_volume 84
_journal_year 2021
_chemical_absolute_configuration rmad
_chemical_formula_moiety 'C20 H30 O4, H2 O'
_chemical_formula_sum 'C20 H32 O5'
_chemical_formula_weight 352.45
_space_group_crystal_system monoclinic
_space_group_IT_number 4
_space_group_name_Hall 'P 2yb'
_space_group_name_H-M_alt 'P 1 21 1'
_atom_sites_solution_hydrogens mixed
_atom_sites_solution_primary dual
_audit_creation_date 2020-11-06
_audit_creation_method
;
Olex2 1.2
(compiled 2018.05.29 svn.r3508 for OlexSys, GUI svn.r5506)
;
_cell_angle_alpha 90
_cell_angle_beta 95.1310(10)
_cell_angle_gamma 90
_cell_formula_units_Z 2
_cell_length_a 11.2589(3)
_cell_length_b 7.3921(2)
_cell_length_c 11.6967(3)
_cell_measurement_reflns_used 9845
_cell_measurement_temperature 170
_cell_measurement_theta_max 74.697
_cell_measurement_theta_min 3.795
_cell_volume 969.58(4)
_computing_cell_refinement 'SAINT V8.40A (?, 2016)'
_computing_data_reduction 'SAINT V8.40A (?, 2016)'
_computing_molecular_graphics 'Olex2 (Dolomanov et al., 2009)'
_computing_publication_material 'Olex2 (Dolomanov et al., 2009)'
_computing_structure_refinement 'ShelXL (Sheldrick, 2015)'
_computing_structure_solution 'ShelXT (Sheldrick, 2015)'
_diffrn_ambient_temperature 170.0
_diffrn_measured_fraction_theta_full 0.999
_diffrn_measured_fraction_theta_max 0.999
_diffrn_measurement_device_type 'D8 VENTURE'
_diffrn_measurement_method '\f and \w scans'
_diffrn_radiation_type CuK\a
_diffrn_radiation_wavelength 1.54178
_diffrn_reflns_av_R_equivalents 0.0430
_diffrn_reflns_av_unetI/netI 0.0277
_diffrn_reflns_Laue_measured_fraction_full 0.999
_diffrn_reflns_Laue_measured_fraction_max 0.999
_diffrn_reflns_limit_h_max 14
_diffrn_reflns_limit_h_min -14
_diffrn_reflns_limit_k_max 9
_diffrn_reflns_limit_k_min -8
_diffrn_reflns_limit_l_max 14
_diffrn_reflns_limit_l_min -14
_diffrn_reflns_number 21687
_diffrn_reflns_point_group_measured_fraction_full 0.988
_diffrn_reflns_point_group_measured_fraction_max 0.979
_diffrn_reflns_theta_full 67.679
_diffrn_reflns_theta_max 74.688
_diffrn_reflns_theta_min 3.794
_diffrn_standards_number 0
_exptl_absorpt_coefficient_mu 0.689
_exptl_absorpt_correction_T_max 0.7538
_exptl_absorpt_correction_T_min 0.6741
_exptl_absorpt_correction_type multi-scan
_exptl_absorpt_process_details
'SADABS-2016/2 (Bruker,2016/2) was used for absorption correction. wR2(int) was 0.1562 before and 0.0710 after correction. The Ratio of minimum to maximum transmission is 0.8943. The \l/2 correction factor is Not present.'
_exptl_crystal_colour colourless
_exptl_crystal_colour_primary colourless
_exptl_crystal_density_diffrn 1.207
_exptl_crystal_description block
_exptl_crystal_F_000 384
_exptl_crystal_size_max 0.15
_exptl_crystal_size_mid 0.08
_exptl_crystal_size_min 0.05
_refine_diff_density_max 0.168
_refine_diff_density_min -0.163
_refine_diff_density_rms 0.033
_refine_ls_abs_structure_details
;
 Flack x determined using 1564 quotients [(I+)-(I-)]/[(I+)+(I-)]
 (Parsons, Flack and Wagner, Acta Cryst. B69 (2013) 249-259).
;
_refine_ls_abs_structure_Flack -0.10(8)
_refine_ls_extinction_method none
_refine_ls_goodness_of_fit_ref 1.046
_refine_ls_hydrogen_treatment mixed
_refine_ls_matrix_type full
_refine_ls_number_parameters 238
_refine_ls_number_reflns 3898
_refine_ls_number_restraints 1
_refine_ls_restrained_S_all 1.045
_refine_ls_R_factor_all 0.0371
_refine_ls_R_factor_gt 0.0343
_refine_ls_shift/su_max 0.000
_refine_ls_shift/su_mean 0.000
_refine_ls_structure_factor_coef Fsqd
_refine_ls_weighting_details 'w=1/[\s^2^(Fo^2^)+(0.0345P)^2^+0.2173P] where P=(Fo^2^+2Fc^2^)/3'
_refine_ls_weighting_scheme calc
_refine_ls_wR_factor_gt 0.0802
_refine_ls_wR_factor_ref 0.0825
_reflns_Friedel_coverage 0.812
_reflns_Friedel_fraction_full 0.974
_reflns_Friedel_fraction_max 0.955
_reflns_number_gt 3721
_reflns_number_total 3898
_reflns_threshold_expression 'I > 2\s(I)'
_cod_data_source_file np1c00804_si_004.cif
_cod_data_source_block cu_22020857_0m
_cod_database_code 1565507
_shelx_shelxl_version_number 2018/3
_shelx_space_group_comment
;
The symmetry employed for this shelxl refinement is uniquely defined
by the following loop, which should always be used as a source of
symmetry information in preference to the above space-group names.
They are only intended as comments.
;
_shelx_estimated_absorpt_t_max 0.966
_shelx_estimated_absorpt_t_min 0.904
_olex2_refinement_description
;
1. Fixed Uiso
 At 1.2 times of:
  All C(H) groups, All C(H,H) groups
 At 1.5 times of:
  All C(H,H,H) groups, All O(H) groups, All O(H,H) groups
2.a Free rotating group:
 O5(H5A,H5B)
2.b Ternary CH refined with riding coordinates:
 C5(H5), C12(H12), C7(H7)
2.c Secondary CH2 refined with riding coordinates:
 C11(H11A,H11B), C3(H3A,H3B), C6(H6A,H6B), C1(H1A,H1B), C2(H2A,H2B)
2.d Aromatic/amide H refined with riding coordinates:
 C14(H14)
2.e X=CH2 refined with riding coordinates:
 C15(H15A,H15B)
2.f Idealised Me refined as rotating group:
 C19(H19A,H19B,H19C), C20(H20A,H20B,H20C), C18(H18A,H18B,H18C), C16(H16A,H16B,
 H16C)
2.g Idealised tetrahedral OH refined as rotating group:
 O1(H1)
;
_olex2_submission_special_instructions 'No special instructions were received'

loop_
_space_group_symop_operation_xyz
'x, y, z'
'-x, y+1/2, -z'

loop_
_atom_site_label
_atom_site_type_symbol
_atom_site_fract_x
_atom_site_fract_y
_atom_site_fract_z
_atom_site_U_iso_or_equiv
_atom_site_adp_type
_atom_site_occupancy
_atom_site_site_symmetry_order
_atom_site_calc_flag
_atom_site_refinement_flags_posn
_atom_site_refinement_flags_adp
_atom_site_refinement_flags_occupancy
_atom_site_disorder_assembly
_atom_site_disorder_group
O1 O 0.85613(12) 0.0170(2) 0.63473(13) 0.0273(3) Uani 1 1 d . . . . .
H1 H 0.904115 -0.055804 0.608504 0.041 Uiso 1 1 calc GR . . . .
O4 O 0.56032(13) 0.7578(2) 0.39748(13) 0.0276(3) Uani 1 1 d . . . . .
O3 O 0.81517(14) 0.4516(2) 0.40755(13) 0.0317(4) Uani 1 1 d . . . . .
O2 O 0.97236(13) 0.2795(2) 0.44546(14) 0.0332(4) Uani 1 1 d . . . . .
O5 O 0.39284(15) 0.5120(3) 0.42374(19) 0.0488(5) Uani 1 1 d . . . . .
H5A H 0.405355 0.443769 0.484186 0.073 Uiso 1 1 d G . . . .
H5B H 0.316591 0.519344 0.404282 0.073 Uiso 1 1 d G . . . .
C17 C 0.88546(18) 0.3495(3) 0.48101(18) 0.0253(4) Uani 1 1 d . . . . .
C9 C 0.78782(17) 0.4594(3) 0.64622(17) 0.0216(4) Uani 1 1 d . . . . .
C8 C 0.85652(17) 0.3342(3) 0.60157(18) 0.0222(4) Uani 1 1 d . . . . .
C5 C 0.79508(18) 0.2782(3) 0.82599(17) 0.0234(4) Uani 1 1 d . . . . .
H5 H 0.736237 0.198589 0.780995 0.028 Uiso 1 1 calc R . . . .
C12 C 0.70697(17) 0.5275(3) 0.44751(17) 0.0251(4) Uani 1 1 d . . . . .
H12 H 0.646790 0.428490 0.450207 0.030 Uiso 1 1 calc R . . . .
C7 C 0.91783(17) 0.1817(3) 0.66898(18) 0.0239(4) Uani 1 1 d . . . . .
H7 H 1.002259 0.173178 0.649264 0.029 Uiso 1 1 calc R . . . .
C11 C 0.73254(19) 0.6032(3) 0.56681(18) 0.0268(4) Uani 1 1 d . . . . .
H11A H 0.657494 0.646459 0.595552 0.032 Uiso 1 1 calc R . . . .
H11B H 0.787633 0.707289 0.564945 0.032 Uiso 1 1 calc R . . . .
C10 C 0.77234(17) 0.4704(3) 0.77401(17) 0.0225(4) Uani 1 1 d . . . . .
C3 C 0.6427(2) 0.3232(4) 0.9664(2) 0.0343(5) Uani 1 1 d . . . . .
H3A H 0.584046 0.241349 0.924946 0.041 Uiso 1 1 calc R . . . .
H3B H 0.628522 0.320102 1.048680 0.041 Uiso 1 1 calc R . . . .
C6 C 0.91699(19) 0.2091(3) 0.79734(19) 0.0287(5) Uani 1 1 d . . . . .
H6A H 0.979403 0.297525 0.824205 0.034 Uiso 1 1 calc R . . . .
H6B H 0.935049 0.093144 0.837522 0.034 Uiso 1 1 calc R . . . .
C4 C 0.7684(2) 0.2516(3) 0.95312(18) 0.0301(5) Uani 1 1 d . . . . .
C1 C 0.64455(19) 0.5291(3) 0.79539(18) 0.0308(5) Uani 1 1 d . . . . .
H1A H 0.631871 0.655813 0.769728 0.037 Uiso 1 1 calc R . . . .
H1B H 0.586581 0.452225 0.748986 0.037 Uiso 1 1 calc R . . . .
C13 C 0.65934(19) 0.6673(3) 0.35574(19) 0.0318(5) Uani 1 1 d . . . . .
C19 C 0.8596(2) 0.3408(4) 1.0417(2) 0.0376(5) Uani 1 1 d . . . . .
H19A H 0.940578 0.312055 1.022780 0.056 Uiso 1 1 calc GR . . . .
H19B H 0.848122 0.294797 1.118473 0.056 Uiso 1 1 calc GR . . . .
H19C H 0.848237 0.472214 1.040076 0.056 Uiso 1 1 calc GR . . . .
C20 C 0.8616(2) 0.6182(3) 0.8210(2) 0.0326(5) Uani 1 1 d . . . . .
H20A H 0.943216 0.577693 0.812615 0.049 Uiso 1 1 calc GR . . . .
H20B H 0.851866 0.639682 0.902295 0.049 Uiso 1 1 calc GR . . . .
H20C H 0.845968 0.730476 0.777710 0.049 Uiso 1 1 calc GR . . . .
C2 C 0.6213(2) 0.5144(4) 0.92168(19) 0.0368(5) Uani 1 1 d . . . . .
H2A H 0.674479 0.599042 0.967546 0.044 Uiso 1 1 calc R . . . .
H2B H 0.537847 0.549771 0.930771 0.044 Uiso 1 1 calc R . . . .
C14 C 0.7506(2) 0.8105(5) 0.3354(3) 0.0624(10) Uani 1 1 d . . . . .
H14 H 0.830335 0.769732 0.333215 0.075 Uiso 1 1 calc R . . . .
C18 C 0.7681(3) 0.0476(4) 0.9796(2) 0.0474(7) Uani 1 1 d . . . . .
H18A H 0.716491 -0.015070 0.920323 0.071 Uiso 1 1 calc GR . . . .
H18B H 0.737995 0.027926 1.054674 0.071 Uiso 1 1 calc GR . . . .
H18C H 0.849423 0.000221 0.980596 0.071 Uiso 1 1 calc GR . . . .
C16 C 0.6207(3) 0.5681(5) 0.2449(2) 0.0584(9) Uani 1 1 d . . . . .
H16A H 0.558472 0.480182 0.258813 0.088 Uiso 1 1 calc GR . . . .
H16B H 0.689343 0.504822 0.217783 0.088 Uiso 1 1 calc GR . . . .
H16C H 0.589446 0.655280 0.186698 0.088 Uiso 1 1 calc GR . . . .
C15 C 0.7332(3) 0.9817(5) 0.3205(3) 0.0594(9) Uani 1 1 d . . . . .
H15A H 0.655276 1.030541 0.321730 0.071 Uiso 1 1 calc R . . . .
H15B H 0.798317 1.058895 0.308305 0.071 Uiso 1 1 calc R . . . .
H4 H 0.503(3) 0.686(4) 0.404(2) 0.037(7) Uiso 1 1 d . . . . .

loop_
_atom_site_aniso_label
_atom_site_aniso_U_11
_atom_site_aniso_U_22
_atom_site_aniso_U_33
_atom_site_aniso_U_23
_atom_site_aniso_U_13
_atom_site_aniso_U_12
O1 0.0247(7) 0.0193(7) 0.0387(8) -0.0029(6) 0.0069(6) 0.0015(6)
O4 0.0216(7) 0.0277(8) 0.0331(8) 0.0034(6) 0.0001(6) -0.0009(6)
O3 0.0276(8) 0.0401(9) 0.0285(8) 0.0077(7) 0.0090(6) 0.0071(6)
O2 0.0266(7) 0.0328(9) 0.0423(9) 0.0053(7) 0.0153(6) 0.0036(6)
O5 0.0278(8) 0.0445(11) 0.0731(13) 0.0255(10) -0.0014(8) -0.0080(8)
C17 0.0228(9) 0.0221(10) 0.0316(11) 0.0031(8) 0.0054(8) -0.0018(8)
C9 0.0200(9) 0.0179(9) 0.0264(10) 0.0000(7) -0.0010(7) -0.0024(7)
C8 0.0185(9) 0.0200(9) 0.0282(10) 0.0010(7) 0.0022(7) -0.0022(7)
C5 0.0257(10) 0.0189(9) 0.0251(9) -0.0016(8) -0.0010(7) 0.0007(8)
C12 0.0191(9) 0.0296(10) 0.0270(10) 0.0016(9) 0.0043(7) 0.0018(8)
C7 0.0190(9) 0.0201(10) 0.0330(11) 0.0006(8) 0.0042(8) 0.0018(7)
C11 0.0306(11) 0.0212(10) 0.0280(10) 0.0021(8) -0.0011(8) 0.0027(8)
C10 0.0236(9) 0.0195(9) 0.0237(9) -0.0015(7) -0.0016(7) 0.0024(7)
C3 0.0350(12) 0.0421(13) 0.0263(11) -0.0046(9) 0.0049(9) -0.0055(9)
C6 0.0270(10) 0.0268(11) 0.0315(11) 0.0016(8) -0.0030(8) 0.0064(8)
C4 0.0399(12) 0.0248(11) 0.0253(10) -0.0001(8) 0.0021(9) 0.0002(9)
C1 0.0293(10) 0.0344(11) 0.0282(11) -0.0031(9) 0.0002(8) 0.0115(9)
C13 0.0250(10) 0.0421(13) 0.0288(11) 0.0095(9) 0.0043(8) 0.0062(9)
C19 0.0417(13) 0.0433(14) 0.0264(11) 0.0003(9) -0.0056(9) 0.0056(10)
C20 0.0388(12) 0.0239(11) 0.0337(11) -0.0026(9) -0.0033(9) -0.0045(9)
C2 0.0345(12) 0.0468(14) 0.0293(11) -0.0051(10) 0.0046(9) 0.0116(11)
C14 0.0248(12) 0.082(2) 0.081(2) 0.057(2) 0.0051(12) 0.0031(13)
C18 0.0776(19) 0.0313(13) 0.0352(13) 0.0064(10) 0.0146(12) 0.0012(12)
C16 0.0606(18) 0.088(3) 0.0253(12) -0.0050(13) -0.0023(12) 0.0350(17)
C15 0.0551(17) 0.070(2) 0.0523(17) 0.0185(16) -0.0005(13) -0.0278(16)

loop_
_atom_type_symbol
_atom_type_description
_atom_type_scat_dispersion_real
_atom_type_scat_dispersion_imag
_atom_type_scat_source
C C 0.0181 0.0091 'International Tables Vol C Tables 4.2.6.8 and 6.1.1.4'
H H 0.0000 0.0000 'International Tables Vol C Tables 4.2.6.8 and 6.1.1.4'
O O 0.0492 0.0322 'International Tables Vol C Tables 4.2.6.8 and 6.1.1.4'

loop_
_geom_angle_atom_site_label_1
_geom_angle_atom_site_label_2
_geom_angle_atom_site_label_3
_geom_angle
_geom_angle_site_symmetry_1
_geom_angle_site_symmetry_3
_geom_angle_publ_flag
C7 O1 H1 109.5 . . ?
C13 O4 H4 111(2) . . ?
C17 O3 C12 118.18(16) . . ?
H5A O5 H5B 109.5 . . ?
O3 C17 C8 118.97(17) . . ?
O2 C17 O3 117.81(19) . . ?
O2 C17 C8 123.17(19) . . ?
C8 C9 C11 117.83(18) . . ?
C8 C9 C10 122.65(18) . . ?
C11 C9 C10 119.33(17) . . ?
C17 C8 C7 115.23(17) . . ?
C9 C8 C17 120.12(18) . . ?
C9 C8 C7 124.43(18) . . ?
C10 C5 H5 104.7 . . ?
C6 C5 H5 104.7 . . ?
C6 C5 C10 109.79(17) . . ?
C6 C5 C4 114.88(17) . . ?
C4 C5 H5 104.7 . . ?
C4 C5 C10 116.71(16) . . ?
O3 C12 H12 108.4 . . ?
O3 C12 C11 110.14(16) . . ?
O3 C12 C13 106.40(15) . . ?
C11 C12 H12 108.4 . . ?
C11 C12 C13 114.80(19) . . ?
C13 C12 H12 108.4 . . ?
O1 C7 C8 107.43(16) . . ?
O1 C7 H7 109.1 . . ?
O1 C7 C6 110.04(16) . . ?
C8 C7 H7 109.1 . . ?
C8 C7 C6 112.04(17) . . ?
C6 C7 H7 109.1 . . ?
C9 C11 H11A 109.6 . . ?
C9 C11 H11B 109.6 . . ?
C12 C11 C9 110.06(17) . . ?
C12 C11 H11A 109.6 . . ?
C12 C11 H11B 109.6 . . ?
H11A C11 H11B 108.2 . . ?
C9 C10 C5 107.79(16) . . ?
C9 C10 C1 111.35(16) . . ?
C9 C10 C20 104.94(17) . . ?
C1 C10 C5 108.43(17) . . ?
C1 C10 C20 109.14(17) . . ?
C20 C10 C5 115.18(16) . . ?
H3A C3 H3B 107.7 . . ?
C4 C3 H3A 108.8 . . ?
C4 C3 H3B 108.8 . . ?
C2 C3 H3A 108.8 . . ?
C2 C3 H3B 108.8 . . ?
C2 C3 C4 114.0(2) . . ?
C5 C6 H6A 109.6 . . ?
C5 C6 H6B 109.6 . . ?
C7 C6 C5 110.29(17) . . ?
C7 C6 H6A 109.6 . . ?
C7 C6 H6B 109.6 . . ?
H6A C6 H6B 108.1 . . ?
C3 C4 C5 108.19(17) . . ?
C3 C4 C19 110.53(19) . . ?
C3 C4 C18 107.4(2) . . ?
C19 C4 C5 114.52(18) . . ?
C18 C4 C5 108.68(18) . . ?
C18 C4 C19 107.3(2) . . ?
C10 C1 H1A 109.1 . . ?
C10 C1 H1B 109.1 . . ?
H1A C1 H1B 107.9 . . ?
C2 C1 C10 112.30(17) . . ?
C2 C1 H1A 109.1 . . ?
C2 C1 H1B 109.1 . . ?
O4 C13 C12 107.98(16) . . ?
O4 C13 C14 106.8(2) . . ?
O4 C13 C16 110.28(19) . . ?
C14 C13 C12 112.26(18) . . ?
C14 C13 C16 110.5(3) . . ?
C16 C13 C12 108.9(2) . . ?
C4 C19 H19A 109.5 . . ?
C4 C19 H19B 109.5 . . ?
C4 C19 H19C 109.5 . . ?
H19A C19 H19B 109.5 . . ?
H19A C19 H19C 109.5 . . ?
H19B C19 H19C 109.5 . . ?
C10 C20 H20A 109.5 . . ?
C10 C20 H20B 109.5 . . ?
C10 C20 H20C 109.5 . . ?
H20A C20 H20B 109.5 . . ?
H20A C20 H20C 109.5 . . ?
H20B C20 H20C 109.5 . . ?
C3 C2 C1 111.31(19) . . ?
C3 C2 H2A 109.4 . . ?
C3 C2 H2B 109.4 . . ?
C1 C2 H2A 109.4 . . ?
C1 C2 H2B 109.4 . . ?
H2A C2 H2B 108.0 . . ?
C13 C14 H14 116.1 . . ?
C15 C14 C13 127.8(3) . . ?
C15 C14 H14 116.1 . . ?
C4 C18 H18A 109.5 . . ?
C4 C18 H18B 109.5 . . ?
C4 C18 H18C 109.5 . . ?
H18A C18 H18B 109.5 . . ?
H18A C18 H18C 109.5 . . ?
H18B C18 H18C 109.5 . . ?
C13 C16 H16A 109.5 . . ?
C13 C16 H16B 109.5 . . ?
C13 C16 H16C 109.5 . . ?
H16A C16 H16B 109.5 . . ?
H16A C16 H16C 109.5 . . ?
H16B C16 H16C 109.5 . . ?
C14 C15 H15A 120.0 . . ?
C14 C15 H15B 120.0 . . ?
H15A C15 H15B 120.0 . . ?

loop_
_geom_bond_atom_site_label_1
_geom_bond_atom_site_label_2
_geom_bond_distance
_geom_bond_site_symmetry_2
_geom_bond_publ_flag
O1 H1 0.8400 . ?
O1 C7 1.441(3) . ?
O4 C13 1.423(3) . ?
O4 H4 0.84(3) . ?
O3 C17 1.346(3) . ?
O3 C12 1.456(2) . ?
O2 C17 1.213(3) . ?
O5 H5A 0.8698 . ?
O5 H5B 0.8699 . ?
C17 C8 1.480(3) . ?
C9 C8 1.342(3) . ?
C9 C11 1.509(3) . ?
C9 C10 1.522(3) . ?
C8 C7 1.507(3) . ?
C5 H5 1.0000 . ?
C5 C10 1.557(3) . ?
C5 C6 1.530(3) . ?
C5 C4 1.556(3) . ?
C12 H12 1.0000 . ?
C12 C11 1.507(3) . ?
C12 C13 1.551(3) . ?
C7 H7 1.0000 . ?
C7 C6 1.516(3) . ?
C11 H11A 0.9900 . ?
C11 H11B 0.9900 . ?
C10 C1 1.544(3) . ?
C10 C20 1.551(3) . ?
C3 H3A 0.9900 . ?
C3 H3B 0.9900 . ?
C3 C4 1.532(3) . ?
C3 C2 1.519(4) . ?
C6 H6A 0.9900 . ?
C6 H6B 0.9900 . ?
C4 C19 1.540(3) . ?
C4 C18 1.539(3) . ?
C1 H1A 0.9900 . ?
C1 H1B 0.9900 . ?
C1 C2 1.527(3) . ?
C13 C14 1.509(4) . ?
C13 C16 1.518(4) . ?
C19 H19A 0.9800 . ?
C19 H19B 0.9800 . ?
C19 H19C 0.9800 . ?
C20 H20A 0.9800 . ?
C20 H20B 0.9800 . ?
C20 H20C 0.9800 . ?
C2 H2A 0.9900 . ?
C2 H2B 0.9900 . ?
C14 H14 0.9500 . ?
C14 C15 1.290(5) . ?
C18 H18A 0.9800 . ?
C18 H18B 0.9800 . ?
C18 H18C 0.9800 . ?
C16 H16A 0.9800 . ?
C16 H16B 0.9800 . ?
C16 H16C 0.9800 . ?
C15 H15A 0.9500 . ?
C15 H15B 0.9500 . ?
